data_7109070
loop_
_publ_author_name
'Corinne A. Allen'
'Jake A. Boissonnault'
'Jordi Cirera'
'Ryan Gulland'
'Francesco Paesani'
'Seth M. Cohen'

_publ_section_title
;
 Chemically crosslinked isoreticular metal-organic frameworks
;
_journal_name_full Chem.Commun.
_journal_page_first 3200
_journal_paper_doi 10.1039/c3cc40635k
_journal_volume 49
_journal_year 2013
_chemical_formula_moiety 'C24 H6 N0 O13 Zn4'
_chemical_formula_sum 'C24 H6 N0 O13 Zn4'
_chemical_formula_weight 763.77
_chemical_name_systematic
;
?
;
_space_group_IT_number 216
_symmetry_cell_setting cubic
_symmetry_space_group_name_Hall 'F -4 2 3'
_symmetry_space_group_name_H-M 'F -4 3 m'
_atom_sites_solution_hydrogens geom
_atom_sites_solution_primary direct
_atom_sites_solution_secondary difmap
_audit_creation_method SHELXL-97
_cell_angle_alpha 90.00
_cell_angle_beta 90.00
_cell_angle_gamma 90.00
_cell_formula_units_Z 8
_cell_length_a 25.741(3)
_cell_length_b 25.741(3)
_cell_length_c 25.741(3)
_cell_measurement_reflns_used 1264
_cell_measurement_temperature 250(2)
_cell_measurement_theta_max 21.17
_cell_measurement_theta_min 2.74
_cell_volume 17056(3)
_computing_cell_refinement 'Bruker SAINT'
_computing_data_collection 'Bruker APEX2'
_computing_data_reduction 'Bruker SAINT'
_computing_molecular_graphics 'Bruker SHELXTL'
_computing_publication_material 'Bruker SHELXTL'
_computing_structure_refinement 'SHELXL-97 (Sheldrick, 2008)'
_computing_structure_solution 'SHELXS-97 (Sheldrick, 2008)'
_diffrn_ambient_temperature 250(2)
_diffrn_measured_fraction_theta_full 0.995
_diffrn_measured_fraction_theta_max 0.995
_diffrn_measurement_device_type 'Bruker APEX-II CCD'
_diffrn_measurement_method '\f and \w scans'
_diffrn_radiation_monochromator graphite
_diffrn_radiation_source 'sealed tube'
_diffrn_radiation_type MoK\a
_diffrn_radiation_wavelength 0.71073
_diffrn_reflns_av_R_equivalents 0.0252
_diffrn_reflns_av_sigmaI/netI 0.0258
_diffrn_reflns_limit_h_max 18
_diffrn_reflns_limit_h_min -26
_diffrn_reflns_limit_k_max 6
_diffrn_reflns_limit_k_min -21
_diffrn_reflns_limit_l_max 26
_diffrn_reflns_limit_l_min -21
_diffrn_reflns_number 3726
_diffrn_reflns_theta_full 21.68
_diffrn_reflns_theta_max 21.68
_diffrn_reflns_theta_min 1.58
_diffrn_standards_number 0
_exptl_absorpt_coefficient_mu 1.132
_exptl_absorpt_correction_T_max 0.9149
_exptl_absorpt_correction_T_min 0.8952
_exptl_absorpt_correction_type multi-scan
_exptl_absorpt_process_details SADABS
_exptl_crystal_colour colourless
_exptl_crystal_density_diffrn 0.595
_exptl_crystal_density_meas ?
_exptl_crystal_density_method 'not measured'
_exptl_crystal_description cubic
_exptl_crystal_F_000 2992
_exptl_crystal_size_max 0.10
_exptl_crystal_size_mid 0.10
_exptl_crystal_size_min 0.08
_platon_squeeze_details
;
;
_refine_diff_density_max 0.518
_refine_diff_density_min -0.753
_refine_diff_density_rms 0.179
_refine_ls_abs_structure_details 'Flack H D (1983), Acta Cryst. A39, 876-881'
_refine_ls_abs_structure_Flack 0.20(17)
_refine_ls_extinction_method none
_refine_ls_goodness_of_fit_ref 1.100
_refine_ls_hydrogen_treatment constr
_refine_ls_matrix_type full
_refine_ls_number_parameters 49
_refine_ls_number_reflns 1018
_refine_ls_number_restraints 0
_refine_ls_restrained_S_all 1.100
_refine_ls_R_factor_all 0.0769
_refine_ls_R_factor_gt 0.0668
_refine_ls_shift/su_max 0.006
_refine_ls_shift/su_mean 0.001
_refine_ls_structure_factor_coef Fsqd
_refine_ls_weighting_details 'calc w=1/[\s^2^(Fo^2^)+(0.1481P)^2^+0.0000P] where P=(Fo^2^+2Fc^2^)/3'
_refine_ls_weighting_scheme calc
_refine_ls_wR_factor_gt 0.1999
_refine_ls_wR_factor_ref 0.2063
_reflns_number_gt 739
_reflns_number_total 1018
_reflns_threshold_expression >2\s(I)
_cod_data_source_file c3cc40635k.txt
_cod_data_source_block IRMOF-3-AM6XL
_cod_depositor_comments
;
The following automatic conversions were performed:

'_exptl_crystal_density_meas' value 'not measured' was changed to '?'
- the value is perceived as not measured.

Automatic conversion script
Id: cif_fix_values 3008 2015-01-20 13:52:24Z robertas 
;
_cod_original_cell_volume 17055(3)
_cod_original_sg_symbol_H-M 'F-43m '
_cod_database_code 7109070

loop_
_symmetry_equiv_pos_as_xyz
'x, y, z'
'-x, -y, z'
'-x, y, -z'
'x, -y, -z'
'z, x, y'
'z, -x, -y'
'-z, -x, y'
'-z, x, -y'
'y, z, x'
'-y, z, -x'
'y, -z, -x'
'-y, -z, x'
'y, x, z'
'-y, -x, z'
'y, -x, -z'
'-y, x, -z'
'x, z, y'
'-x, z, -y'
'-x, -z, y'
'x, -z, -y'
'z, y, x'
'z, -y, -x'
'-z, y, -x'
'-z, -y, x'
'x, y+1/2, z+1/2'
'-x, -y+1/2, z+1/2'
'-x, y+1/2, -z+1/2'
'x, -y+1/2, -z+1/2'
'z, x+1/2, y+1/2'
'z, -x+1/2, -y+1/2'
'-z, -x+1/2, y+1/2'
'-z, x+1/2, -y+1/2'
'y, z+1/2, x+1/2'
'-y, z+1/2, -x+1/2'
'y, -z+1/2, -x+1/2'
'-y, -z+1/2, x+1/2'
'y, x+1/2, z+1/2'
'-y, -x+1/2, z+1/2'
'y, -x+1/2, -z+1/2'
'-y, x+1/2, -z+1/2'
'x, z+1/2, y+1/2'
'-x, z+1/2, -y+1/2'
'-x, -z+1/2, y+1/2'
'x, -z+1/2, -y+1/2'
'z, y+1/2, x+1/2'
'z, -y+1/2, -x+1/2'
'-z, y+1/2, -x+1/2'
'-z, -y+1/2, x+1/2'
'x+1/2, y, z+1/2'
'-x+1/2, -y, z+1/2'
'-x+1/2, y, -z+1/2'
'x+1/2, -y, -z+1/2'
'z+1/2, x, y+1/2'
'z+1/2, -x, -y+1/2'
'-z+1/2, -x, y+1/2'
'-z+1/2, x, -y+1/2'
'y+1/2, z, x+1/2'
'-y+1/2, z, -x+1/2'
'y+1/2, -z, -x+1/2'
'-y+1/2, -z, x+1/2'
'y+1/2, x, z+1/2'
'-y+1/2, -x, z+1/2'
'y+1/2, -x, -z+1/2'
'-y+1/2, x, -z+1/2'
'x+1/2, z, y+1/2'
'-x+1/2, z, -y+1/2'
'-x+1/2, -z, y+1/2'
'x+1/2, -z, -y+1/2'
'z+1/2, y, x+1/2'
'z+1/2, -y, -x+1/2'
'-z+1/2, y, -x+1/2'
'-z+1/2, -y, x+1/2'
'x+1/2, y+1/2, z'
'-x+1/2, -y+1/2, z'
'-x+1/2, y+1/2, -z'
'x+1/2, -y+1/2, -z'
'z+1/2, x+1/2, y'
'z+1/2, -x+1/2, -y'
'-z+1/2, -x+1/2, y'
'-z+1/2, x+1/2, -y'
'y+1/2, z+1/2, x'
'-y+1/2, z+1/2, -x'
'y+1/2, -z+1/2, -x'
'-y+1/2, -z+1/2, x'
'y+1/2, x+1/2, z'
'-y+1/2, -x+1/2, z'
'y+1/2, -x+1/2, -z'
'-y+1/2, x+1/2, -z'
'x+1/2, z+1/2, y'
'-x+1/2, z+1/2, -y'
'-x+1/2, -z+1/2, y'
'x+1/2, -z+1/2, -y'
'z+1/2, y+1/2, x'
'z+1/2, -y+1/2, -x'
'-z+1/2, y+1/2, -x'
'-z+1/2, -y+1/2, x'

loop_
_atom_site_label
_atom_site_type_symbol
_atom_site_fract_x
_atom_site_fract_y
_atom_site_fract_z
_atom_site_U_iso_or_equiv
_atom_site_adp_type
_atom_site_occupancy
_atom_site_symmetry_multiplicity
_atom_site_calc_flag
_atom_site_refinement_flags
Zn1 Zn 0.95662(7) 0.45662(7) 0.04338(7) 0.0508(10) Uani 1 6 d S
Zn2 Zn 0.95657(7) 0.45657(7) 0.45657(7) 0.0514(10) Uani 1 6 d S
O1 O 0.9683(5) 0.4683(5) 0.3849(5) 0.105(5) Uani 1 2 d S
O2 O 1.0000 0.5000 0.5000 0.028(8) Uani 1 24 d S
O3 O 0.9708(4) 0.4708(4) 0.1169(4) 0.097(5) Uani 1 2 d S
O4 O 1.0000 0.5000 0.0000 0.056(11) Uani 1 24 d S
C1 C 1.0000 0.5000 0.1951(11) 0.079(9) Uani 1 4 d S
C2 C 0.9705(8) 0.4705(8) 0.2285(7) 0.138(12) Uani 1 2 d S
C3 C 1.0000 0.5000 0.2993(12) 0.089(10) Uani 1 4 d S
C4 C 0.9677(6) 0.4677(6) 0.2765(5) 0.107(9) Uani 1 2 d S
H4 H 0.9455 0.4455 0.2942 0.128 Uiso 1 2 calc SR
C5 C 1.0000 0.5000 0.3607(16) 0.098(12) Uani 1 4 d S
C6 C 1.0000 0.5000 0.1383(9) 0.063(8) Uani 1 4 d S

loop_
_atom_site_aniso_label
_atom_site_aniso_U_11
_atom_site_aniso_U_22
_atom_site_aniso_U_33
_atom_site_aniso_U_23
_atom_site_aniso_U_13
_atom_site_aniso_U_12
Zn1 0.0508(10) 0.0508(10) 0.0508(10) 0.0017(13) 0.0017(13) -0.0017(13)
Zn2 0.0514(10) 0.0514(10) 0.0514(10) -0.0031(13) -0.0031(13) -0.0031(13)
O1 0.115(7) 0.115(7) 0.084(9) 0.017(7) 0.017(7) -0.016(12)
O2 0.028(8) 0.028(8) 0.028(8) 0.000 0.000 0.000
O3 0.127(8) 0.127(8) 0.035(7) 0.010(5) 0.010(5) -0.047(12)
O4 0.056(11) 0.056(11) 0.056(11) 0.000 0.000 0.000
C1 0.110(14) 0.110(14) 0.017(10) 0.000 0.000 -0.024(17)
C2 0.178(18) 0.178(18) 0.057(14) 0.012(9) 0.012(9) -0.04(2)
C3 0.095(14) 0.095(14) 0.08(2) 0.000 0.000 -0.003(19)
C4 0.145(14) 0.145(14) 0.031(11) 0.021(6) 0.021(6) -0.091(16)
C5 0.092(16) 0.092(16) 0.11(3) 0.000 0.000 0.00(3)
C6 0.084(13) 0.084(13) 0.021(14) 0.000 0.000 0.00(2)

loop_
_atom_type_symbol
_atom_type_description
_atom_type_scat_dispersion_real
_atom_type_scat_dispersion_imag
_atom_type_scat_source
C C 0.0033 0.0016 'International Tables Vol C Tables 4.2.6.8 and 6.1.1.4'
H H 0.0000 0.0000 'International Tables Vol C Tables 4.2.6.8 and 6.1.1.4'
N N 0.0061 0.0033 'International Tables Vol C Tables 4.2.6.8 and 6.1.1.4'
O O 0.0106 0.0060 'International Tables Vol C Tables 4.2.6.8 and 6.1.1.4'
Zn Zn 0.2839 1.4301 'International Tables Vol C Tables 4.2.6.8 and 6.1.1.4'

loop_
_geom_angle_atom_site_label_1
_geom_angle_atom_site_label_2
_geom_angle_atom_site_label_3
_geom_angle
_geom_angle_site_symmetry_1
_geom_angle_site_symmetry_3
O4 Zn1 O3 110.0(5) . .
O4 Zn1 O3 110.0(5) . 83_556
O3 Zn1 O3 108.9(5) . 83_556
O4 Zn1 O3 110.0(5) . 32_645
O3 Zn1 O3 108.9(5) . 32_645
O3 Zn1 O3 108.9(5) 83_556 32_645
O4 Zn1 Zn1 35.3 . 2_765
O3 Zn1 Zn1 74.7(5) . 2_765
O3 Zn1 Zn1 123.4(4) 83_556 2_765
O3 Zn1 Zn1 123.4(4) 32_645 2_765
O4 Zn1 Zn1 35.3 . 3_755
O3 Zn1 Zn1 123.4(4) . 3_755
O3 Zn1 Zn1 74.7(5) 83_556 3_755
O3 Zn1 Zn1 123.4(4) 32_645 3_755
Zn1 Zn1 Zn1 60.0 2_765 3_755
O4 Zn1 Zn1 35.3 . 4_565
O3 Zn1 Zn1 123.4(4) . 4_565
O3 Zn1 Zn1 123.4(4) 83_556 4_565
O3 Zn1 Zn1 74.7(5) 32_645 4_565
Zn1 Zn1 Zn1 60.0 2_765 4_565
Zn1 Zn1 Zn1 60.0 3_755 4_565
O1 Zn2 O1 106.6(6) 57_554 77_545
O1 Zn2 O1 106.6(6) 57_554 .
O1 Zn2 O1 106.6(6) 77_545 .
O1 Zn2 O2 112.2(6) 57_554 .
O1 Zn2 O2 112.2(6) 77_545 .
O1 Zn2 O2 112.2(6) . .
C5 O1 Zn2 131(2) . .
Zn2 O2 Zn2 109.5 . 4_566
Zn2 O2 Zn2 109.5 . 2_765
Zn2 O2 Zn2 109.471(1) 4_566 2_765
Zn2 O2 Zn2 109.5 . 3_756
Zn2 O2 Zn2 109.471(1) 4_566 3_756
Zn2 O2 Zn2 109.471(1) 2_765 3_756
C6 O3 Zn1 132.7(14) . .
Zn1 O4 Zn1 109.471(1) 2_765 3_755
Zn1 O4 Zn1 109.5 2_765 .
Zn1 O4 Zn1 109.5 3_755 .
Zn1 O4 Zn1 109.5 2_765 4_565
Zn1 O4 Zn1 109.5 3_755 4_565
Zn1 O4 Zn1 109.5 . 4_565
C2 C1 C2 103(3) 2_765 .
C2 C1 C6 128.7(13) 2_765 .
C2 C1 C6 128.7(13) . .
C4 C2 C1 133(3) . .
C4 C3 C4 127(3) . 2_765
C4 C3 C5 116.5(13) . .
C4 C3 C5 116.5(13) 2_765 .
C2 C4 C3 112(3) . .
C2 C4 H4 124.1 . .
C3 C4 H4 124.1 . .
O1 C5 O1 123(3) . 2_765
O1 C5 C3 118.4(16) . .
O1 C5 C3 118.4(16) 2_765 .
O3 C6 O3 125(2) . 2_765
O3 C6 C1 117.4(11) . .
O3 C6 C1 117.4(11) 2_765 .

loop_
_geom_bond_atom_site_label_1
_geom_bond_atom_site_label_2
_geom_bond_distance
_geom_bond_site_symmetry_2
Zn1 O4 1.934(3) .
Zn1 O3 1.961(12) .
Zn1 O3 1.961(12) 83_556
Zn1 O3 1.961(12) 32_645
Zn1 Zn1 3.158(5) 2_765
Zn1 Zn1 3.158(5) 3_755
Zn1 Zn1 3.158(5) 4_565
Zn2 O1 1.894(13) 57_554
Zn2 O1 1.894(13) 77_545
Zn2 O1 1.894(13) .
Zn2 O2 1.936(3) .
O1 C5 1.31(2) .
O2 Zn2 1.936(3) 4_566
O2 Zn2 1.936(3) 2_765
O2 Zn2 1.936(3) 3_756
O3 C6 1.197(15) .
O4 Zn1 1.934(3) 2_765
O4 Zn1 1.934(3) 3_755
O4 Zn1 1.934(3) 4_565
C1 C2 1.37(3) 2_765
C1 C2 1.37(3) .
C1 C6 1.46(4) .
C2 C4 1.240(15) .
C3 C4 1.31(2) .
C3 C4 1.31(2) 2_765
C3 C5 1.58(5) .
C4 H4 0.9300 .
C5 O1 1.31(2) 2_765
C6 O3 1.197(15) 2_765

loop_
_platon_squeeze_void_nr
_platon_squeeze_void_average_x
_platon_squeeze_void_average_y
_platon_squeeze_void_average_z
_platon_squeeze_void_volume
_platon_squeeze_void_count_electrons
_platon_squeeze_void_content
1 -0.003 0.108 0.350 13091 6271 ' '
